data_1503664
loop_
_publ_author_name
'Fox, David J.'
'Reckless, Jill'
'Lingard, Hannah'
'Warren, Stuart'
'Grainger, David J.'

_publ_section_title
;
 Highly potent, orally available anti-inflammatory broad-spectrum
 chemokine inhibitors.
;
_journal_issue 11
_journal_name_full 'Journal of medicinal chemistry'
_journal_page_first 3591
_journal_page_last 3595
_journal_paper_doi 10.1021/jm900133w
_journal_volume 52
_journal_year 2009
_chemical_absolute_configuration
;
 1548 Friedel pairs were averaged for the refinement
;
_chemical_formula_moiety 'C17 H26 N2 O2'
_chemical_formula_sum 'C17 H26 N2 O2'
_chemical_formula_weight 290.40
_chemical_name_systematic
; 
 ? 
;
_space_group_IT_number 4
_symmetry_cell_setting monoclinic
_symmetry_space_group_name_Hall 'P 2yb'
_symmetry_space_group_name_H-M 'P 1 21 1'
_atom_sites_solution_hydrogens geom
_atom_sites_solution_primary direct
_atom_sites_solution_secondary difmap
_audit_creation_method SHELXL-97
_cell_angle_alpha 90.00
_cell_angle_beta 92.645(1)
_cell_angle_gamma 90.00
_cell_formula_units_Z 2
_cell_length_a 6.6457(2)
_cell_length_b 10.3690(3)
_cell_length_c 11.3174(4)
_cell_measurement_reflns_used 6275
_cell_measurement_temperature 180(2)
_cell_measurement_theta_max 27.48
_cell_measurement_theta_min 1.00
_cell_volume 779.04(4)
_computing_cell_refinement 'HKL Scalepack (Otwinowski & Minor 1997)'
_computing_data_collection 'Collect (Nonius B.V. 1998)'
_computing_data_reduction
;
 HKL Denzo and Scalepack (Otwinowski & Minor 1997)
;
_computing_publication_material 'SHELXL-97 (Sheldrick 1997)'
_computing_structure_refinement 'SHELXL-97 (Sheldrick 1997)'
_computing_structure_solution 'SIR-92 (Altomare et al. 1994)'
_diffrn_ambient_temperature 180(2)
_diffrn_measured_fraction_theta_full 0.990
_diffrn_measured_fraction_theta_max 0.990
_diffrn_measurement_device_type 'Nonius Kappa CCD'
_diffrn_measurement_method 'Thin slice \w and \f scans'
_diffrn_radiation_source 'fine-focus sealed tube'
_diffrn_radiation_type MoK\a
_diffrn_radiation_wavelength 0.71073
_diffrn_reflns_av_R_equivalents 0.0390
_diffrn_reflns_av_sigmaI/netI 0.0323
_diffrn_reflns_limit_h_max 8
_diffrn_reflns_limit_h_min -8
_diffrn_reflns_limit_k_max 12
_diffrn_reflns_limit_k_min -13
_diffrn_reflns_limit_l_max 14
_diffrn_reflns_limit_l_min -11
_diffrn_reflns_number 7479
_diffrn_reflns_theta_full 27.54
_diffrn_reflns_theta_max 27.54
_diffrn_reflns_theta_min 3.60
_exptl_absorpt_coefficient_mu 0.081
_exptl_absorpt_correction_T_max 0.991
_exptl_absorpt_correction_T_min 0.917
_exptl_absorpt_correction_type multi-scan
_exptl_absorpt_process_details
;
multi-scan from symmetry-related measurements 
 Sortav (Blessing 1995)
;
_exptl_crystal_colour colourless
_exptl_crystal_density_diffrn 1.238
_exptl_crystal_density_method 'not measured'
_exptl_crystal_description block
_exptl_crystal_F_000 316
_exptl_crystal_size_max 0.23
_exptl_crystal_size_mid 0.12
_exptl_crystal_size_min 0.12
_refine_diff_density_max 0.176
_refine_diff_density_min -0.162
_refine_diff_density_rms 0.034
_refine_ls_abs_structure_details 'Flack H D (1983), Acta Cryst. A39, 876-881'
_refine_ls_abs_structure_Flack -1.4(13)
_refine_ls_extinction_method none
_refine_ls_goodness_of_fit_ref 1.063
_refine_ls_hydrogen_treatment constr
_refine_ls_matrix_type full
_refine_ls_number_parameters 190
_refine_ls_number_reflns 1873
_refine_ls_number_restraints 1
_refine_ls_restrained_S_all 1.062
_refine_ls_R_factor_all 0.0389
_refine_ls_R_factor_gt 0.0339
_refine_ls_shift/su_max 0.000
_refine_ls_shift/su_mean 0.000
_refine_ls_structure_factor_coef Fsqd
_refine_ls_weighting_details 'calc w=1/[\s^2^(Fo^2^)+(0.0356P)^2^+0.1256P] where P=(Fo^2^+2Fc^2^)/3'
_refine_ls_weighting_scheme calc
_refine_ls_wR_factor_gt 0.0767
_refine_ls_wR_factor_ref 0.0800
_reflns_number_gt 1719
_reflns_number_total 1873
_reflns_threshold_expression >2sigma(I)
_cod_data_source_file jm900133w_si_001.cif
_cod_data_source_block sw0407
_cod_original_sg_symbol_H-M P2(1)
_cod_database_code 1503664

loop_
_symmetry_equiv_pos_as_xyz
'x, y, z'
'-x, y+1/2, -z'

loop_
_atom_site_label
_atom_site_type_symbol
_atom_site_fract_x
_atom_site_fract_y
_atom_site_fract_z
_atom_site_U_iso_or_equiv
_atom_site_adp_type
_atom_site_occupancy
_atom_site_symmetry_multiplicity
_atom_site_calc_flag
_atom_site_refinement_flags
O1 O -0.4042(2) 0.93273(14) 0.93770(13) 0.0380(4) Uani 1 1 d .
N1 N -0.5716(2) 0.83734(17) 1.08263(15) 0.0296(4) Uani 1 1 d .
H1 H -0.6508 0.9052 1.0851 0.036 Uiso 1 1 calc R
C1 C -0.4298(3) 0.83941(19) 1.00254(16) 0.0250(4) Uani 1 1 d .
O2 O -0.1279(2) 0.52410(13) 0.86408(13) 0.0303(3) Uani 1 1 d .
N2 N -0.1771(2) 0.73617(16) 0.89191(14) 0.0256(3) Uani 1 1 d .
H2 H -0.1575 0.8146 0.8651 0.031 Uiso 1 1 calc R
C2 C -0.2958(2) 0.72035(19) 0.99546(14) 0.0220(4) Uani 1 1 d .
H2A H -0.3823 0.6419 0.9853 0.026 Uiso 1 1 calc R
C3 C -0.1568(3) 0.7050(2) 1.10690(16) 0.0276(4) Uani 1 1 d .
H3A H -0.0379 0.6534 1.0866 0.033 Uiso 1 1 calc R
H3B H -0.1081 0.7913 1.1324 0.033 Uiso 1 1 calc R
C4 C -0.2565(3) 0.6407(2) 1.20987(17) 0.0321(4) Uani 1 1 d .
H4A H -0.1541 0.6298 1.2754 0.038 Uiso 1 1 calc R
H4B H -0.3015 0.5535 1.1846 0.038 Uiso 1 1 calc R
C5 C -0.4368(3) 0.7126(2) 1.25731(17) 0.0361(5) Uani 1 1 d .
H5A H -0.4882 0.6633 1.3245 0.043 Uiso 1 1 calc R
H5B H -0.3906 0.7976 1.2880 0.043 Uiso 1 1 calc R
C6 C -0.6081(3) 0.7337(2) 1.16629(17) 0.0301(4) Uani 1 1 d .
H6A H -0.6320 0.6526 1.1217 0.036 Uiso 1 1 calc R
H6B H -0.7321 0.7537 1.2080 0.036 Uiso 1 1 calc R
C7 C -0.0965(2) 0.63712(19) 0.83547(16) 0.0224(4) Uani 1 1 d .
C8 C 0.0443(3) 0.66729(17) 0.73564(16) 0.0210(4) Uani 1 1 d .
C9 C 0.0620(3) 0.81147(18) 0.70583(17) 0.0273(4) Uani 1 1 d .
H9A H 0.1097 0.8598 0.7772 0.033 Uiso 1 1 calc R
H9B H -0.0717 0.8457 0.6796 0.033 Uiso 1 1 calc R
C10 C 0.2114(3) 0.8294(2) 0.60696(18) 0.0306(4) Uani 1 1 d .
H10 H 0.2223 0.9233 0.5878 0.037 Uiso 1 1 calc R
C11 C 0.4188(3) 0.7783(2) 0.6489(2) 0.0362(5) Uani 1 1 d .
H11A H 0.5158 0.7909 0.5861 0.043 Uiso 1 1 calc R
H11B H 0.4684 0.8265 0.7199 0.043 Uiso 1 1 calc R
C12 C 0.4030(3) 0.6348(3) 0.67829(18) 0.0339(5) Uani 1 1 d .
H12 H 0.5384 0.6014 0.7055 0.041 Uiso 1 1 calc R
C13 C 0.2541(3) 0.6163(2) 0.77668(17) 0.0281(4) Uani 1 1 d .
H13A H 0.3029 0.6633 0.8486 0.034 Uiso 1 1 calc R
H13B H 0.2447 0.5236 0.7967 0.034 Uiso 1 1 calc R
C14 C -0.0281(3) 0.59348(19) 0.62339(17) 0.0269(4) Uani 1 1 d .
H14A H -0.0401 0.5005 0.6417 0.032 Uiso 1 1 calc R
H14B H -0.1626 0.6254 0.5959 0.032 Uiso 1 1 calc R
C15 C 0.1215(3) 0.6122(2) 0.52542(17) 0.0291(4) Uani 1 1 d .
H15 H 0.0731 0.5641 0.4530 0.035 Uiso 1 1 calc R
C16 C 0.1365(3) 0.75644(19) 0.49688(18) 0.0308(4) Uani 1 1 d .
H16A H 0.2308 0.7696 0.4327 0.037 Uiso 1 1 calc R
H16B H 0.0027 0.7896 0.4695 0.037 Uiso 1 1 calc R
C17 C 0.3281(3) 0.5612(2) 0.56786(19) 0.0348(5) Uani 1 1 d .
H17A H 0.3184 0.4682 0.5862 0.042 Uiso 1 1 calc R
H17B H 0.4247 0.5720 0.5046 0.042 Uiso 1 1 calc R

loop_
_atom_site_aniso_label
_atom_site_aniso_U_11
_atom_site_aniso_U_22
_atom_site_aniso_U_33
_atom_site_aniso_U_23
_atom_site_aniso_U_13
_atom_site_aniso_U_12
O1 0.0526(9) 0.0249(8) 0.0377(8) 0.0082(7) 0.0133(7) 0.0123(7)
N1 0.0308(8) 0.0235(8) 0.0353(9) -0.0001(7) 0.0083(7) 0.0101(7)
C1 0.0275(9) 0.0219(9) 0.0256(9) -0.0009(8) 0.0014(7) 0.0029(7)
O2 0.0337(7) 0.0195(7) 0.0390(8) 0.0010(6) 0.0161(6) -0.0038(6)
N2 0.0312(7) 0.0186(7) 0.0278(8) 0.0019(7) 0.0110(6) 0.0018(6)
C2 0.0230(8) 0.0214(9) 0.0218(8) 0.0007(7) 0.0040(6) 0.0021(7)
C3 0.0249(8) 0.0296(11) 0.0283(9) 0.0001(8) 0.0004(7) 0.0034(8)
C4 0.0378(10) 0.0317(11) 0.0265(9) 0.0026(9) -0.0013(8) 0.0047(9)
C5 0.0487(11) 0.0379(12) 0.0225(9) 0.0013(9) 0.0090(8) 0.0027(10)
C6 0.0297(9) 0.0268(10) 0.0349(10) -0.0014(9) 0.0126(8) 0.0006(8)
C7 0.0206(8) 0.0209(9) 0.0260(9) 0.0001(8) 0.0027(6) -0.0030(7)
C8 0.0208(8) 0.0207(9) 0.0219(8) -0.0005(7) 0.0059(6) -0.0014(6)
C9 0.0318(9) 0.0201(10) 0.0309(10) 0.0003(8) 0.0105(8) -0.0017(7)
C10 0.0360(11) 0.0231(10) 0.0336(10) 0.0031(8) 0.0112(8) -0.0038(8)
C11 0.0272(9) 0.0485(13) 0.0335(11) 0.0034(10) 0.0086(8) -0.0126(9)
C12 0.0204(8) 0.0486(12) 0.0332(11) 0.0111(10) 0.0066(7) 0.0056(9)
C13 0.0219(8) 0.0374(11) 0.0250(9) 0.0063(9) 0.0023(7) 0.0011(8)
C14 0.0268(9) 0.0265(10) 0.0275(9) -0.0027(8) 0.0029(7) -0.0029(7)
C15 0.0360(10) 0.0304(11) 0.0215(9) -0.0021(8) 0.0063(8) -0.0006(8)
C16 0.0324(9) 0.0329(12) 0.0277(9) 0.0081(9) 0.0069(8) 0.0062(8)
C17 0.0405(11) 0.0307(11) 0.0347(11) 0.0071(9) 0.0179(9) 0.0126(9)

loop_
_atom_type_symbol
_atom_type_description
_atom_type_scat_dispersion_real
_atom_type_scat_dispersion_imag
_atom_type_scat_source
C C 0.0033 0.0016 'International Tables Vol C Tables 4.2.6.8 and 6.1.1.4'
H H 0.0000 0.0000 'International Tables Vol C Tables 4.2.6.8 and 6.1.1.4'
N N 0.0061 0.0033 'International Tables Vol C Tables 4.2.6.8 and 6.1.1.4'
O O 0.0106 0.0060 'International Tables Vol C Tables 4.2.6.8 and 6.1.1.4'

loop_
_geom_angle_atom_site_label_1
_geom_angle_atom_site_label_2
_geom_angle_atom_site_label_3
_geom_angle
C1 N1 C6 126.49(16)
C1 N1 H1 116.8
C6 N1 H1 116.8
O1 C1 N1 122.53(17)
O1 C1 C2 120.49(16)
N1 C1 C2 116.98(16)
C7 N2 C2 122.99(16)
C7 N2 H2 118.5
C2 N2 H2 118.5
N2 C2 C1 106.92(15)
N2 C2 C3 110.24(13)
C1 C2 C3 111.75(15)
N2 C2 H2A 109.3
C1 C2 H2A 109.3
C3 C2 H2A 109.3
C4 C3 C2 114.05(15)
C4 C3 H3A 108.7
C2 C3 H3A 108.7
C4 C3 H3B 108.7
C2 C3 H3B 108.7
H3A C3 H3B 107.6
C3 C4 C5 115.55(18)
C3 C4 H4A 108.4
C5 C4 H4A 108.4
C3 C4 H4B 108.4
C5 C4 H4B 108.4
H4A C4 H4B 107.5
C6 C5 C4 114.07(16)
C6 C5 H5A 108.7
C4 C5 H5A 108.7
C6 C5 H5B 108.7
C4 C5 H5B 108.7
H5A C5 H5B 107.6
N1 C6 C5 113.88(17)
N1 C6 H6A 108.8
C5 C6 H6A 108.8
N1 C6 H6B 108.8
C5 C6 H6B 108.8
H6A C6 H6B 107.7
O2 C7 N2 121.84(16)
O2 C7 C8 120.21(16)
N2 C7 C8 117.92(17)
C7 C8 C9 114.55(15)
C7 C8 C14 109.17(14)
C9 C8 C14 109.03(16)
C7 C8 C13 106.39(14)
C9 C8 C13 108.79(16)
C14 C8 C13 108.76(15)
C8 C9 C10 109.57(15)
C8 C9 H9A 109.8
C10 C9 H9A 109.8
C8 C9 H9B 109.8
C10 C9 H9B 109.8
H9A C9 H9B 108.2
C16 C10 C11 109.69(17)
C16 C10 C9 109.71(16)
C11 C10 C9 109.49(16)
C16 C10 H10 109.3
C11 C10 H10 109.3
C9 C10 H10 109.3
C12 C11 C10 109.53(16)
C12 C11 H11A 109.8
C10 C11 H11A 109.8
C12 C11 H11B 109.8
C10 C11 H11B 109.8
H11A C11 H11B 108.2
C17 C12 C11 109.33(17)
C17 C12 C13 109.53(17)
C11 C12 C13 109.41(19)
C17 C12 H12 109.5
C11 C12 H12 109.5
C13 C12 H12 109.5
C12 C13 C8 110.03(15)
C12 C13 H13A 109.7
C8 C13 H13A 109.7
C12 C13 H13B 109.7
C8 C13 H13B 109.7
H13A C13 H13B 108.2
C15 C14 C8 110.16(15)
C15 C14 H14A 109.6
C8 C14 H14A 109.6
C15 C14 H14B 109.6
C8 C14 H14B 109.6
H14A C14 H14B 108.1
C17 C15 C16 109.69(17)
C17 C15 C14 109.35(16)
C16 C15 C14 109.04(16)
C17 C15 H15 109.6
C16 C15 H15 109.6
C14 C15 H15 109.6
C10 C16 C15 109.55(16)
C10 C16 H16A 109.8
C15 C16 H16A 109.8
C10 C16 H16B 109.8
C15 C16 H16B 109.8
H16A C16 H16B 108.2
C12 C17 C15 109.79(16)
C12 C17 H17A 109.7
C15 C17 H17A 109.7
C12 C17 H17B 109.7
C15 C17 H17B 109.7
H17A C17 H17B 108.2

loop_
_geom_bond_atom_site_label_1
_geom_bond_atom_site_label_2
_geom_bond_distance
O1 C1 1.231(2)
N1 C1 1.338(2)
N1 C6 1.460(3)
N1 H1 0.8800
C1 C2 1.527(3)
O2 C7 1.236(2)
N2 C7 1.335(2)
N2 C2 1.452(2)
N2 H2 0.8800
C2 C3 1.537(2)
C2 H2A 1.0000
C3 C4 1.521(3)
C3 H3A 0.9900
C3 H3B 0.9900
C4 C5 1.530(3)
C4 H4A 0.9900
C4 H4B 0.9900
C5 C6 1.516(3)
C5 H5A 0.9900
C5 H5B 0.9900
C6 H6A 0.9900
C6 H6B 0.9900
C7 C8 1.532(2)
C8 C9 1.538(3)
C8 C14 1.541(3)
C8 C13 1.542(2)
C9 C10 1.541(2)
C9 H9A 0.9900
C9 H9B 0.9900
C10 C16 1.521(3)
C10 C11 1.532(3)
C10 H10 1.0000
C11 C12 1.529(3)
C11 H11A 0.9900
C11 H11B 0.9900
C12 C17 1.528(3)
C12 C13 1.536(2)
C12 H12 1.0000
C13 H13A 0.9900
C13 H13B 0.9900
C14 C15 1.535(3)
C14 H14A 0.9900
C14 H14B 0.9900
C15 C17 1.528(3)
C15 C16 1.534(3)
C15 H15 1.0000
C16 H16A 0.9900
C16 H16B 0.9900
C17 H17A 0.9900
C17 H17B 0.9900

loop_
_geom_torsion_atom_site_label_1
_geom_torsion_atom_site_label_2
_geom_torsion_atom_site_label_3
_geom_torsion_atom_site_label_4
_geom_torsion
C6 N1 C1 O1 -177.41(18)
C6 N1 C1 C2 1.7(3)
C7 N2 C2 C1 -156.71(17)
C7 N2 C2 C3 81.6(2)
O1 C1 C2 N2 -9.6(2)
N1 C1 C2 N2 171.31(16)
O1 C1 C2 C3 111.1(2)
N1 C1 C2 C3 -68.0(2)
N2 C2 C3 C4 -158.88(17)
C1 C2 C3 C4 82.4(2)
C2 C3 C4 C5 -61.8(2)
C3 C4 C5 C6 59.4(3)
C1 N1 C6 C5 65.2(3)
C4 C5 C6 N1 -76.8(2)
C2 N2 C7 O2 4.3(3)
C2 N2 C7 C8 -173.51(15)
O2 C7 C8 C9 177.39(17)
N2 C7 C8 C9 -4.7(2)
O2 C7 C8 C14 54.8(2)
N2 C7 C8 C14 -127.31(17)
O2 C7 C8 C13 -62.4(2)
N2 C7 C8 C13 115.49(18)
C7 C8 C9 C10 178.50(14)
C14 C8 C9 C10 -58.9(2)
C13 C8 C9 C10 59.6(2)
C8 C9 C10 C16 60.1(2)
C8 C9 C10 C11 -60.3(2)
C16 C10 C11 C12 -60.1(2)
C9 C10 C11 C12 60.3(2)
C10 C11 C12 C17 59.9(2)
C10 C11 C12 C13 -60.0(2)
C17 C12 C13 C8 -59.8(2)
C11 C12 C13 C8 60.0(2)
C7 C8 C13 C12 176.43(17)
C9 C8 C13 C12 -59.7(2)
C14 C8 C13 C12 59.0(2)
C7 C8 C14 C15 -174.83(16)
C9 C8 C14 C15 59.4(2)
C13 C8 C14 C15 -59.1(2)
C8 C14 C15 C17 60.0(2)
C8 C14 C15 C16 -60.0(2)
C11 C10 C16 C15 59.6(2)
C9 C10 C16 C15 -60.7(2)
C17 C15 C16 C10 -59.3(2)
C14 C15 C16 C10 60.4(2)
C11 C12 C17 C15 -59.8(2)
C13 C12 C17 C15 60.1(2)
C16 C15 C17 C12 59.4(2)
C14 C15 C17 C12 -60.1(2)

loop_
_cod_related_entry_id
_cod_related_entry_code
_cod_related_entry_database
1 9834035 ChemSpider
